data_7008752
loop_
_publ_author_name
'F\"uzerov\'a, Silvia'
'Kotek, Jan'
'C\'isarov\'a, Ivana'
'Hermann, Petr'
'Binnemans, Koen'
'Lukes, Ivan'

_publ_section_title
;
 Cyclam (1,4,8,11-tetraazacyclotetradecane) with one methylphosphonate
 pendant arm: a new ligand for selective copper(ii) binding.
;
_journal_issue 17
_journal_name_full 'Dalton transactions (Cambridge, England : 2003)'
_journal_page_first 2908
_journal_page_last 2915
_journal_paper_doi 10.1039/b507062g
_journal_year 2005
_chemical_compound_source 'synthesized by the authors'
_chemical_formula_moiety 'C11 H30 N4 O3 P, 3(Br), 4(H2 O)'
_chemical_formula_sum 'C11 H38 Br3 N4 O7 P'
_chemical_formula_weight 606.63
_chemical_name_common
;
(1,4,8,11-tetraazacyclotetradecane-1-yl)methylphosphonic acid
tribromide tetrahydrate
;
_chemical_name_systematic
;
?
;
_space_group_IT_number 13
_symmetry_cell_setting monoclinic
_symmetry_space_group_name_Hall '-P 2yc'
_symmetry_space_group_name_H-M 'P 1 2/c 1'
_atom_sites_solution_hydrogens geom
_atom_sites_solution_primary direct
_atom_sites_solution_secondary difmap
_audit_creation_method SHELXL-97
_cell_angle_alpha 90.00
_cell_angle_beta 108.0446(17)
_cell_angle_gamma 90.00
_cell_formula_units_Z 4
_cell_length_a 19.8259(4)
_cell_length_b 7.6318(2)
_cell_length_c 16.3772(6)
_cell_measurement_reflns_used 89248
_cell_measurement_temperature 150(2)
_cell_measurement_theta_max 27.5
_cell_measurement_theta_min 1
_cell_volume 2356.11(12)
_computing_cell_refinement 'COLLECT and DENZO'
_computing_data_collection 'COLLECT (Hooft, 1998) and DENZO (Otwinowski & Minor, 1997)'
_computing_data_reduction 'COLLECT and DENZO'
_computing_structure_refinement 'SHELXL-97 (Sheldrick, 1997)'
_computing_structure_solution 'SIR92 (Altomare et al., 1994)'
_diffrn_ambient_temperature 150(2)
_diffrn_detector_area_resol_mean 9.091
_diffrn_measured_fraction_theta_full 0.997
_diffrn_measured_fraction_theta_max 0.997
_diffrn_measurement_device_type 'Nonius KappaCCD area detector'
_diffrn_measurement_method '\f and \w scans to fill the Ewald sphere'
_diffrn_radiation_monochromator graphite
_diffrn_radiation_source 'fine-focus sealed tube'
_diffrn_radiation_type MoK\a
_diffrn_radiation_wavelength 0.71073
_diffrn_reflns_av_R_equivalents 0.0783
_diffrn_reflns_av_sigmaI/netI 0.0429
_diffrn_reflns_limit_h_max 25
_diffrn_reflns_limit_h_min -25
_diffrn_reflns_limit_k_max 9
_diffrn_reflns_limit_k_min -9
_diffrn_reflns_limit_l_max 18
_diffrn_reflns_limit_l_min -20
_diffrn_reflns_number 34460
_diffrn_reflns_theta_full 27.10
_diffrn_reflns_theta_max 27.10
_diffrn_reflns_theta_min 2.50
_diffrn_standards_number 0
_exptl_absorpt_coefficient_mu 5.240
_exptl_absorpt_correction_T_max 0.89669
_exptl_absorpt_correction_T_min 0.17849
_exptl_absorpt_correction_type gaussian
_exptl_absorpt_process_details
;
Gaussian integration (Coppens, 1970)
;
_exptl_crystal_colour colourless
_exptl_crystal_density_diffrn 1.710
_exptl_crystal_density_method 'not measured'
_exptl_crystal_description plate
_exptl_crystal_F_000 1222
_exptl_crystal_size_max 0.57
_exptl_crystal_size_mid 0.30
_exptl_crystal_size_min 0.03
_refine_diff_density_max 2.123
_refine_diff_density_min -1.060
_refine_diff_density_rms 0.180
_refine_ls_extinction_method none
_refine_ls_goodness_of_fit_ref 1.056
_refine_ls_hydrogen_treatment constr
_refine_ls_matrix_type full
_refine_ls_number_parameters 243
_refine_ls_number_reflns 5190
_refine_ls_number_restraints 16
_refine_ls_restrained_S_all 1.062
_refine_ls_R_factor_all 0.0863
_refine_ls_R_factor_gt 0.0659
_refine_ls_shift/su_max 0.011
_refine_ls_shift/su_mean 0.001
_refine_ls_structure_factor_coef Fsqd
_refine_ls_weighting_details 'calc w=1/[\s^2^(Fo^2^)+(0.1106P)^2^+15.9853P] where P=(Fo^2^+2Fc^2^)/3'
_refine_ls_weighting_scheme calc
_refine_ls_wR_factor_gt 0.1932
_refine_ls_wR_factor_ref 0.2085
_reflns_number_gt 4022
_reflns_number_total 5190
_reflns_threshold_expression >2sigma(I)
_cod_data_source_file b507062g.txt
_cod_data_source_block monop
_cod_depositor_comments
;
The following automatic conversions were performed:
'_atom_site_symetry_multiplicity' tag replaced with
'_atom_site_symmetry_multiplicity'.

Automatic conversion script
Id: cif_correct_tags 1383 2010-08-28 14:59:44Z saulius 
;
_cod_original_cell_volume 2356.15(12)
_cod_original_sg_symbol_H-M 'P 2/c'
_cod_database_code 7008752

loop_
_symmetry_equiv_pos_as_xyz
'x, y, z'
'-x, y, -z+1/2'
'-x, -y, -z'
'x, -y, z-1/2'

loop_
_atom_site_label
_atom_site_type_symbol
_atom_site_fract_x
_atom_site_fract_y
_atom_site_fract_z
_atom_site_U_iso_or_equiv
_atom_site_adp_type
_atom_site_occupancy
_atom_site_symmetry_multiplicity
_atom_site_calc_flag
_atom_site_refinement_flags
_atom_site_disorder_assembly
_atom_site_disorder_group
Br1 Br 0.19187(5) 0.50767(9) 0.25005(4) 0.0396(2) Uani 1 1 d . . .
Br2 Br 0.01464(4) 0.73112(9) 0.09138(5) 0.0352(2) Uani 1 1 d . . .
Br3 Br 0.23245(5) 0.14579(10) 0.04224(5) 0.0462(3) Uani 1 1 d . . .
N1 N 0.3494(4) 0.0333(10) 0.3627(5) 0.0489(18) Uani 1 1 d D . .
C2 C 0.2809(4) -0.0686(9) 0.3363(5) 0.0342(15) Uani 1 1 d . A .
H21 H 0.2609 -0.0697 0.3833 0.041 Uiso 1 1 calc R . .
H22 H 0.2905 -0.1889 0.3243 0.041 Uiso 1 1 calc R . .
C3 C 0.2273(4) 0.0103(9) 0.2571(4) 0.0307(14) Uani 1 1 d . . .
H31 H 0.2231 0.1350 0.2659 0.037 Uiso 1 1 calc R A .
H32 H 0.2442 -0.0049 0.2079 0.037 Uiso 1 1 calc R . .
N4 N 0.1555(3) -0.0743(7) 0.2388(4) 0.0306(12) Uani 1 1 d . A .
H41 H 0.1600 -0.1887 0.2282 0.037 Uiso 1 1 calc R . .
H42 H 0.1264 -0.0266 0.1905 0.037 Uiso 1 1 calc R . .
C5 C 0.1202(4) -0.0604(9) 0.3080(5) 0.0327(15) Uani 1 1 d . . .
H51 H 0.0744 -0.1179 0.2886 0.039 Uiso 1 1 calc R A .
H52 H 0.1490 -0.1208 0.3590 0.039 Uiso 1 1 calc R . .
C6 C 0.1102(5) 0.1260(9) 0.3303(5) 0.0391(17) Uani 1 1 d . A .
H61 H 0.0783 0.1839 0.2805 0.047 Uiso 1 1 calc R . .
H62 H 0.1555 0.1863 0.3451 0.047 Uiso 1 1 calc R . .
C7 C 0.0806(4) 0.1392(9) 0.4041(5) 0.0328(15) Uani 1 1 d . . .
H71 H 0.1114 0.0772 0.4533 0.039 Uiso 1 1 calc R A .
H72 H 0.0343 0.0840 0.3885 0.039 Uiso 1 1 calc R . .
N8 N 0.0741(3) 0.3271(8) 0.4280(4) 0.0342(13) Uani 1 1 d . A .
H81 H 0.0431 0.3808 0.3829 0.041 Uiso 1 1 calc R . .
H82 H 0.0552 0.3290 0.4715 0.041 Uiso 1 1 calc R . .
C9 C 0.1411(4) 0.4322(9) 0.4544(4) 0.0343(15) Uani 1 1 d . . .
H91 H 0.1304 0.5515 0.4667 0.041 Uiso 1 1 calc R A .
H92 H 0.1612 0.4355 0.4075 0.041 Uiso 1 1 calc R . .
C10 C 0.1948(4) 0.3547(10) 0.5331(5) 0.0400(17) Uani 1 1 d . A .
H101 H 0.1775 0.3674 0.5820 0.048 Uiso 1 1 calc R . .
H102 H 0.1999 0.2305 0.5238 0.048 Uiso 1 1 calc R . .
N11 N 0.2650(4) 0.4403(9) 0.5524(4) 0.0428(16) Uani 1 1 d . . .
H111 H 0.2938 0.3941 0.6014 0.051 Uiso 1 1 calc R A .
H112 H 0.2597 0.5548 0.5622 0.051 Uiso 1 1 calc R . .
C12 C 0.3008(4) 0.4248(11) 0.4840(5) 0.0422(18) Uani 1 1 d . A .
H121 H 0.3463 0.4842 0.5030 0.051 Uiso 1 1 calc R . .
H122 H 0.2719 0.4819 0.4320 0.051 Uiso 1 1 calc R . .
C13 C 0.3122(6) 0.2332(11) 0.4644(6) 0.051(2) Uani 1 1 d . . .
H131 H 0.3449 0.1790 0.5148 0.062 Uiso 1 1 calc R A .
H132 H 0.2675 0.1709 0.4508 0.062 Uiso 1 1 calc R . .
C14 C 0.3419(5) 0.2185(12) 0.3894(6) 0.048(2) Uani 1 1 d . A .
H141 H 0.3108 0.2814 0.3407 0.057 Uiso 1 1 calc R . .
H142 H 0.3880 0.2748 0.4050 0.057 Uiso 1 1 calc R . .
C15A C 0.3774(15) 0.051(2) 0.2835(14) 0.099(9) Uiso 0.50 1 d PD A 1
H15A H 0.4183 0.1285 0.2991 0.119 Uiso 0.50 1 calc PR A 1
H15X H 0.3409 0.1074 0.2372 0.119 Uiso 0.50 1 calc PR A 1
P1A P 0.4015(4) -0.1460(15) 0.2448(6) 0.121(4) Uani 0.50 1 d PD A 1
O11A O 0.4629(15) -0.099(5) 0.213(2) 0.27(2) Uiso 0.50 1 d PD . 1
O12A O 0.3454(7) -0.2369(19) 0.1868(9) 0.067(4) Uiso 0.50 1 d PD A 1
O13A O 0.432(2) -0.268(4) 0.3200(19) 0.24(2) Uiso 0.50 1 d PD A 1
O4WA O 0.4542(12) -0.195(3) 0.5043(16) 0.091(6) Uiso 0.50 1 d P B 1
O5WX O 0.4691(9) -0.111(2) 0.5169(11) 0.069(4) Uiso 0.50 1 d P B 1
O5WY O 0.4415(7) -0.1682(18) 0.5420(9) 0.049(3) Uiso 0.50 1 d P B 1
C15B C 0.3929(12) -0.071(3) 0.4436(12) 0.080(7) Uiso 0.50 1 d PD A 2
H15B H 0.3600 -0.1137 0.4722 0.095 Uiso 0.50 1 calc PR A 2
H15Y H 0.4246 0.0110 0.4825 0.095 Uiso 0.50 1 calc PR A 2
P1B P 0.4461(4) -0.2571(10) 0.4279(6) 0.092(2) Uani 0.50 1 d PD A 2
O11B O 0.3971(10) -0.369(3) 0.3562(12) 0.105(6) Uiso 0.50 1 d PD A 2
O12B O 0.4766(17) -0.377(4) 0.5080(17) 0.175(12) Uiso 0.50 1 d PD A 2
O13B O 0.5035(15) -0.183(4) 0.396(2) 0.171(12) Uiso 0.50 1 d PD A 2
O4WB O 0.3814(8) -0.333(2) 0.2221(10) 0.070(4) Uiso 0.50 1 d P . 2
O1W O 0.0000 0.4614(10) 0.2500 0.0436(18) Uani 1 2 d S . .
O2W O 0.0864(3) 0.2038(7) 0.1248(3) 0.0377(11) Uani 1 1 d . . .
O3W O 0.4104(7) 0.500(2) 0.1637(9) 0.078(5) Uani 0.50 1 d P . .

loop_
_atom_site_aniso_label
_atom_site_aniso_U_11
_atom_site_aniso_U_22
_atom_site_aniso_U_33
_atom_site_aniso_U_23
_atom_site_aniso_U_13
_atom_site_aniso_U_12
Br1 0.0666(5) 0.0205(3) 0.0311(4) 0.0009(3) 0.0143(3) -0.0029(3)
Br2 0.0387(4) 0.0291(4) 0.0411(4) -0.0054(3) 0.0170(3) -0.0037(3)
Br3 0.0803(6) 0.0293(4) 0.0348(4) -0.0017(3) 0.0261(4) 0.0000(4)
N1 0.036(4) 0.050(4) 0.060(4) -0.023(3) 0.014(3) -0.004(3)
C2 0.040(4) 0.025(3) 0.036(4) -0.004(3) 0.011(3) 0.000(3)
C3 0.038(4) 0.027(3) 0.031(3) -0.004(3) 0.017(3) -0.004(3)
N4 0.043(3) 0.021(3) 0.028(3) -0.007(2) 0.011(2) 0.000(2)
C5 0.036(4) 0.027(3) 0.042(4) -0.004(3) 0.022(3) -0.004(3)
C6 0.060(5) 0.030(4) 0.035(4) 0.005(3) 0.028(3) 0.011(3)
C7 0.040(4) 0.024(3) 0.037(4) -0.006(3) 0.017(3) 0.000(3)
N8 0.045(3) 0.030(3) 0.031(3) -0.004(2) 0.016(3) 0.004(3)
C9 0.046(4) 0.028(3) 0.032(3) -0.005(3) 0.015(3) 0.005(3)
C10 0.055(5) 0.039(4) 0.027(3) -0.003(3) 0.015(3) 0.006(3)
N11 0.050(4) 0.036(3) 0.034(3) -0.010(3) -0.001(3) 0.010(3)
C12 0.038(4) 0.037(4) 0.048(4) -0.009(3) 0.007(3) -0.007(3)
C13 0.073(6) 0.032(4) 0.055(5) -0.006(4) 0.027(5) 0.001(4)
C14 0.042(4) 0.048(5) 0.051(5) -0.019(4) 0.011(4) -0.012(4)
P1A 0.056(4) 0.207(11) 0.113(6) -0.071(7) 0.045(4) -0.007(5)
P1B 0.058(4) 0.075(4) 0.139(7) -0.003(4) 0.023(4) 0.006(3)
O1W 0.071(5) 0.027(4) 0.035(4) 0.000 0.020(4) 0.000
O2W 0.044(3) 0.041(3) 0.030(2) 0.000(2) 0.014(2) -0.003(2)
O3W 0.042(7) 0.109(12) 0.053(7) 0.037(8) -0.031(6) -0.037(7)

loop_
_atom_type_symbol
_atom_type_description
_atom_type_scat_dispersion_real
_atom_type_scat_dispersion_imag
_atom_type_scat_source
C C 0.0033 0.0016 'International Tables Vol C Tables 4.2.6.8 and 6.1.1.4'
H H 0.0000 0.0000 'International Tables Vol C Tables 4.2.6.8 and 6.1.1.4'
N N 0.0061 0.0033 'International Tables Vol C Tables 4.2.6.8 and 6.1.1.4'
O O 0.0106 0.0060 'International Tables Vol C Tables 4.2.6.8 and 6.1.1.4'
P P 0.1023 0.0942 'International Tables Vol C Tables 4.2.6.8 and 6.1.1.4'
Br Br -0.2901 2.4595 'International Tables Vol C Tables 4.2.6.8 and 6.1.1.4'

loop_
_geom_angle_atom_site_label_1
_geom_angle_atom_site_label_2
_geom_angle_atom_site_label_3
_geom_angle
_geom_angle_site_symmetry_1
_geom_angle_site_symmetry_3
_geom_angle_publ_flag
C14 N1 C2 114.0(6) . . ?
C14 N1 C15B 108.2(9) . . ?
C2 N1 C15B 101.1(11) . . ?
C14 N1 C15A 104.5(9) . . ?
C2 N1 C15A 109.0(11) . . ?
C15B N1 C15A 120.4(13) . . ?
N1 C2 C3 111.7(6) . . ?
N1 C2 H21 109.3 . . ?
C3 C2 H21 109.3 . . ?
N1 C2 H22 109.3 . . ?
C3 C2 H22 109.3 . . ?
H21 C2 H22 107.9 . . ?
N4 C3 C2 111.5(6) . . ?
N4 C3 H31 109.3 . . ?
C2 C3 H31 109.3 . . ?
N4 C3 H32 109.3 . . ?
C2 C3 H32 109.3 . . ?
H31 C3 H32 108.0 . . ?
C3 N4 C5 116.7(5) . . ?
C3 N4 H41 108.1 . . ?
C5 N4 H41 108.1 . . ?
C3 N4 H42 108.1 . . ?
C5 N4 H42 108.1 . . ?
H41 N4 H42 107.3 . . ?
C6 C5 N4 112.2(6) . . ?
C6 C5 H51 109.2 . . ?
N4 C5 H51 109.2 . . ?
C6 C5 H52 109.2 . . ?
N4 C5 H52 109.2 . . ?
H51 C5 H52 107.9 . . ?
C5 C6 C7 112.0(6) . . ?
C5 C6 H61 109.2 . . ?
C7 C6 H61 109.2 . . ?
C5 C6 H62 109.2 . . ?
C7 C6 H62 109.2 . . ?
H61 C6 H62 107.9 . . ?
C6 C7 N8 111.1(6) . . ?
C6 C7 H71 109.4 . . ?
N8 C7 H71 109.4 . . ?
C6 C7 H72 109.4 . . ?
N8 C7 H72 109.4 . . ?
H71 C7 H72 108.0 . . ?
C9 N8 C7 116.5(6) . . ?
C9 N8 H81 108.2 . . ?
C7 N8 H81 108.2 . . ?
C9 N8 H82 108.2 . . ?
C7 N8 H82 108.2 . . ?
H81 N8 H82 107.3 . . ?
N8 C9 C10 111.4(6) . . ?
N8 C9 H91 109.4 . . ?
C10 C9 H91 109.4 . . ?
N8 C9 H92 109.4 . . ?
C10 C9 H92 109.4 . . ?
H91 C9 H92 108.0 . . ?
N11 C10 C9 112.1(6) . . ?
N11 C10 H101 109.2 . . ?
C9 C10 H101 109.2 . . ?
N11 C10 H102 109.2 . . ?
C9 C10 H102 109.2 . . ?
H101 C10 H102 107.9 . . ?
C10 N11 C12 115.7(6) . . ?
C10 N11 H111 108.3 . . ?
C12 N11 H111 108.3 . . ?
C10 N11 H112 108.3 . . ?
C12 N11 H112 108.3 . . ?
H111 N11 H112 107.4 . . ?
N11 C12 C13 111.5(7) . . ?
N11 C12 H121 109.3 . . ?
C13 C12 H121 109.3 . . ?
N11 C12 H122 109.3 . . ?
C13 C12 H122 109.3 . . ?
H121 C12 H122 108.0 . . ?
C14 C13 C12 111.1(7) . . ?
C14 C13 H131 109.4 . . ?
C12 C13 H131 109.4 . . ?
C14 C13 H132 109.4 . . ?
C12 C13 H132 109.4 . . ?
H131 C13 H132 108.0 . . ?
N1 C14 C13 113.7(7) . . ?
N1 C14 H141 108.8 . . ?
C13 C14 H141 108.8 . . ?
N1 C14 H142 108.8 . . ?
C13 C14 H142 108.8 . . ?
H141 C14 H142 107.7 . . ?
N1 C15A P1A 115.4(12) . . ?
N1 C15A H15A 108.4 . . ?
P1A C15A H15A 108.4 . . ?
N1 C15A H15X 108.4 . . ?
P1A C15A H15X 108.4 . . ?
H15A C15A H15X 107.5 . . ?
O12A P1A O11A 116.2(16) . . ?
O12A P1A O13A 106.3(17) . . ?
O11A P1A O13A 105.1(18) . . ?
O12A P1A C15A 115.0(12) . . ?
O11A P1A C15A 104.9(16) . . ?
O13A P1A C15A 108.8(16) . . ?
P1A O11A O11A 113(3) . 2_655 ?
O5WX O4WA O5WY 75(3) . . ?
O4WA O5WX O5WY 55(2) . . ?
O4WA O5WY O5WX 50(2) . . ?
N1 C15B P1B 117.9(12) . . ?
N1 C15B H15B 107.8 . . ?
P1B C15B H15B 107.8 . . ?
N1 C15B H15Y 107.8 . . ?
P1B C15B H15Y 107.8 . . ?
H15B C15B H15Y 107.2 . . ?
O13B P1B O11B 108.2(17) . . ?
O13B P1B O12B 112.2(19) . . ?
O11B P1B O12B 107.8(16) . . ?
O13B P1B C15B 106.6(16) . . ?
O11B P1B C15B 106.5(11) . . ?
O12B P1B C15B 115.3(15) . . ?

loop_
_geom_bond_atom_site_label_1
_geom_bond_atom_site_label_2
_geom_bond_distance
_geom_bond_site_symmetry_2
_geom_bond_publ_flag
N1 C14 1.500(11) . ?
N1 C2 1.508(10) . ?
N1 C15B 1.555(16) . ?
N1 C15A 1.567(17) . ?
C2 C3 1.523(10) . ?
C2 H21 0.9700 . ?
C2 H22 0.9700 . ?
C3 N4 1.506(9) . ?
C3 H31 0.9700 . ?
C3 H32 0.9700 . ?
N4 C5 1.508(9) . ?
N4 H41 0.9000 . ?
N4 H42 0.9000 . ?
C5 C6 1.497(9) . ?
C5 H51 0.9700 . ?
C5 H52 0.9700 . ?
C6 C7 1.502(10) . ?
C6 H61 0.9700 . ?
C6 H62 0.9700 . ?
C7 N8 1.503(8) . ?
C7 H71 0.9700 . ?
C7 H72 0.9700 . ?
N8 C9 1.497(10) . ?
N8 H81 0.9000 . ?
N8 H82 0.9000 . ?
C9 C10 1.514(10) . ?
C9 H91 0.9700 . ?
C9 H92 0.9700 . ?
C10 N11 1.479(11) . ?
C10 H101 0.9700 . ?
C10 H102 0.9700 . ?
N11 C12 1.506(11) . ?
N11 H111 0.9000 . ?
N11 H112 0.9000 . ?
C12 C13 1.529(11) . ?
C12 H121 0.9700 . ?
C12 H122 0.9700 . ?
C13 C14 1.521(12) . ?
C13 H131 0.9700 . ?
C13 H132 0.9700 . ?
C14 H141 0.9700 . ?
C14 H142 0.9700 . ?
C15A P1A 1.757(16) . ?
C15A H15A 0.9700 . ?
C15A H15X 0.9700 . ?
P1A O12A 1.402(12) . ?
P1A O11A 1.507(17) . ?
P1A O13A 1.515(17) . ?
O11A O11A 1.58(7) 2_655 ?
O4WA O5WX 0.70(2) . ?
O4WA O5WY 0.76(2) . ?
O5WX O5WY 0.89(2) . ?
C15B P1B 1.837(16) . ?
C15B H15B 0.9700 . ?
C15B H15Y 0.9700 . ?
P1B O13B 1.504(18) . ?
P1B O11B 1.532(15) . ?
P1B O12B 1.559(18) . ?
O4WB O3W 1.79(2) 1_545 ?
O3W O4WB 1.79(2) 1_565 ?
